data_3000266
loop_
_publ_author_name
'Kri\<stof\'ikov\'a, Dominika'
'Me\<ciarov\'a, M\'aria'
'Rakovsk\'y, Erik'
'\<Sebesta, Radovan'

_journal_name_full 'To be published in other ACS journals'
_chemical_formula_sum 'C30 H28 Br F N4 O4'
_chemical_name_systematic
;
tert-butyl ((S)-1-benzyl-5-bromo-3-((R)-4-fluoro-3-methyl-5-oxo-1-phenyl-
-4,5-dihydro-1H-pyrazol-4-yl)-2-oxoindolin-3-yl)carbamate
;
_space_group_name_Hall 'P 2yb'
_space_group_name_H-M_alt 'P 1 21 1'
_cell_angle_alpha 90
_cell_angle_beta 91.7070(10)
_cell_angle_gamma 90
_cell_length_a 9.47750(10)
_cell_length_b 11.6057(2)
_cell_length_c 12.6312(2)
_cell_measurement_temperature 100
_cell_volume 1388.73(4)
_diffrn_ambient_temperature 100
_diffrn_radiation_probe x-ray
_diffrn_radiation_type 'Cu K\a'
_diffrn_radiation_wavelength 1.54186
_refine_ls_goodness_of_fit_ref 1.069
_refine_ls_R_factor_all 0.0353
_refine_ls_R_factor_gt 0.0351
_refine_ls_wR_factor_gt 0.0902
_refine_ls_wR_factor_ref 0.0903
_cod_database_code 3000266
_cod_hold_until_date 2020-10-15

loop_
_atom_site_label
_atom_site_fract_x
_atom_site_fract_y
_atom_site_fract_z
? ? ? ?
